data_4002867
loop_
_publ_author_name
'Liu, Bin-Wen'
'Zhang, Min-Yi'
'Jiang, Xiao-Ming'
'Li, Shu-Fang'
'Zeng, Hui-Yi'
'Wang, Guo-Qiang'
'Fan, Yu-Hang'
'Su, Yong-Fei'
'Li, Chunsen'
'Guo, Guo-Cong'
'Huang, Jin-Shun'

_publ_section_title
;
 Large Second-Harmonic Generation Responses Achieved by the Dimeric
 [Ge2Se4(\m-Se2)]4-- Functional Motif in Polar Polyselenides A4Ge4Se12 (A
 = Rb, Cs)
;
_journal_issue 21
_journal_name_full 'Chemistry of Materials'
_journal_page_first 9200
_journal_paper_doi 10.1021/acs.chemmater.7b03046
_journal_volume 29
_journal_year 2017
_chemical_formula_moiety Rb4Ge4Se12
_chemical_formula_sum 'Ge4 Rb4 Se12'
_chemical_formula_weight 1579.76
_chemical_melting_point ?
_chemical_name_common Rb4Ge4Se12
_chemical_name_systematic
; 
 ? 
;
_space_group_IT_number 33
_symmetry_cell_setting orthorhombic
_symmetry_space_group_name_Hall 'P 2c -2n'
_symmetry_space_group_name_H-M 'P n a 21'
_atom_sites_solution_primary direct
_atom_sites_solution_secondary difmap
_audit_creation_method SHELXL-97
_cell_angle_alpha 90.00
_cell_angle_beta 90.00
_cell_angle_gamma 90.00
_cell_formula_units_Z 4
_cell_length_a 14.870(8)
_cell_length_b 13.800(8)
_cell_length_c 12.445(6)
_cell_measurement_reflns_used 4963
_cell_measurement_temperature 293(2)
_cell_measurement_theta_max 27.5127
_cell_measurement_theta_min 2.1336
_cell_volume 2554(2)
_computing_cell_refinement 'CrystalClear (Rigaku Inc., 2008)'
_computing_data_collection 'CrystalClear (Rigaku Inc., 2008)'
_computing_data_reduction 'CrystalClear (Rigaku Inc., 2008)'
_computing_publication_material 'SHELXL-97 (Sheldrick, 1997)'
_computing_structure_refinement 'SHELXL-97 (Sheldrick, 1997)'
_computing_structure_solution 'SHELXS-97 (Sheldrick, 1990)'
_diffrn_ambient_temperature 293(2)
_diffrn_detector_area_resol_mean 14.6306
_diffrn_measured_fraction_theta_full 0.996
_diffrn_measured_fraction_theta_max 0.996
_diffrn_measurement_device_type 'Rigaku Mercury CCD'
_diffrn_measurement_method CCD_Profile_fitting
_diffrn_radiation_monochromator graphite
_diffrn_radiation_source 'fine-focus sealed tube'
_diffrn_radiation_type MoK\a
_diffrn_radiation_wavelength 0.71073
_diffrn_reflns_av_R_equivalents 0.0651
_diffrn_reflns_av_sigmaI/netI 0.0588
_diffrn_reflns_limit_h_max 16
_diffrn_reflns_limit_h_min -17
_diffrn_reflns_limit_k_max 16
_diffrn_reflns_limit_k_min -16
_diffrn_reflns_limit_l_max 15
_diffrn_reflns_limit_l_min -15
_diffrn_reflns_number 16201
_diffrn_reflns_theta_full 25.48
_diffrn_reflns_theta_max 25.48
_diffrn_reflns_theta_min 2.20
_exptl_absorpt_coefficient_mu 29.327
_exptl_absorpt_correction_T_max 1.0000
_exptl_absorpt_correction_T_min 0.4977
_exptl_absorpt_correction_type multi-scan
_exptl_crystal_colour Red
_exptl_crystal_density_diffrn 4.109
_exptl_crystal_density_method 'not measured'
_exptl_crystal_description Block
_exptl_crystal_F_000 2736
_exptl_crystal_size_max 0.17
_exptl_crystal_size_mid 0.16
_exptl_crystal_size_min 0.15
_refine_diff_density_max 1.626
_refine_diff_density_min -1.032
_refine_diff_density_rms 0.219
_refine_ls_abs_structure_details 'Flack H D (1983), Acta Cryst. A39, 876-881'
_refine_ls_abs_structure_Flack 0.00(4)
_refine_ls_extinction_method none
_refine_ls_goodness_of_fit_ref 1.054
_refine_ls_matrix_type full
_refine_ls_number_parameters 182
_refine_ls_number_reflns 4646
_refine_ls_number_restraints 1
_refine_ls_restrained_S_all 1.054
_refine_ls_R_factor_all 0.0680
_refine_ls_R_factor_gt 0.0473
_refine_ls_shift/su_max 0.001
_refine_ls_shift/su_mean 0.000
_refine_ls_structure_factor_coef Fsqd
_refine_ls_weighting_details 'calc w=1/[\s^2^(Fo^2^)+(0.0353P)^2^+8.3931P] where P=(Fo^2^+2Fc^2^)/3'
_refine_ls_weighting_scheme calc
_refine_ls_wR_factor_gt 0.0938
_refine_ls_wR_factor_ref 0.1038
_reflns_number_gt 3532
_reflns_number_total 4646
_reflns_threshold_expression >2sigma(I)
_cod_data_source_file cm7b03046_si_002.cif
_cod_data_source_block Rb4Ge4Se12
_cod_depositor_comments
;
The following automatic conversions were performed:

'_chemical_melting_point' value 'not measured' was changed to '?' -
the value is undefined or not given.

'_symmetry_cell_setting' value 'Orthorhombic' changed to
'orthorhombic' according to
/home/data/users/saulius/crontab/automatic-downloads/rss-feeds/ACS/lib/dictionaries/cif_core.dic
dictionary named 'cif_core.dic' version 2.4.2 from 2011-04-26.

'_exptl_absorpt_correction_type' value 'Multi-scan' changed to
'multi-scan' according to
/home/data/users/saulius/crontab/automatic-downloads/rss-feeds/ACS/lib/dictionaries/cif_core.dic
dictionary named 'cif_core.dic' version 2.4.2 from 2011-04-26.

Automatic conversion script
Id: cif_fix_values 4973 2017-02-22 13:04:09Z antanas 

 Adding full bibliography for 4002867--4002868.cif.
;
_cod_original_sg_symbol_H-M Pna2(1)
_cod_database_code 4002867

loop_
_symmetry_equiv_pos_as_xyz
'x, y, z'
'-x, -y, z+1/2'
'x+1/2, -y+1/2, z'
'-x+1/2, y+1/2, z+1/2'

loop_
_atom_site_label
_atom_site_type_symbol
_atom_site_fract_x
_atom_site_fract_y
_atom_site_fract_z
_atom_site_U_iso_or_equiv
_atom_site_adp_type
_atom_site_occupancy
_atom_site_symmetry_multiplicity
_atom_site_calc_flag
Rb1 Rb 0.31326(11) 0.29188(13) 0.01964(14) 0.0474(4) Uani 1 1 d
Rb2 Rb 0.12557(11) 0.49907(14) 0.78824(12) 0.0391(4) Uani 1 1 d
Rb3 Rb 0.37385(10) 0.49944(13) 0.27777(12) 0.0364(4) Uani 1 1 d
Rb4 Rb 0.06945(11) 0.20176(13) 0.51137(15) 0.0473(4) Uani 1 1 d
Ge1 Ge 0.05906(10) 0.27227(11) 0.18887(11) 0.0212(3) Uani 1 1 d
Ge2 Ge 0.12197(10) 0.02068(11) 0.12248(11) 0.0221(4) Uani 1 1 d
Ge3 Ge 0.31417(10) 0.27060(11) 0.68535(12) 0.0218(3) Uani 1 1 d
Ge4 Ge 0.12554(10) 0.51875(11) 0.11707(11) 0.0236(4) Uani 1 1 d
Se1 Se 0.13924(11) 0.40764(11) 0.26158(13) 0.0367(4) Uani 1 1 d
Se2 Se 0.04106(10) 0.30178(11) 0.00002(12) 0.0314(4) Uani 1 1 d
Se3 Se 0.43106(11) 0.25268(11) 0.28057(13) 0.0341(4) Uani 1 1 d
Se4 Se 0.17863(10) 0.15967(11) 0.21209(14) 0.0348(4) Uani 1 1 d
Se5 Se 0.00071(10) 0.04265(11) 0.01813(13) 0.0340(4) Uani 1 1 d
Se6 Se 0.24467(10) 0.46897(11) 0.53115(12) 0.0278(4) Uani 1 1 d
Se7 Se 0.60268(11) 0.59682(11) 0.26000(13) 0.0358(4) Uani 1 1 d
Se8 Se 0.29251(10) 0.30987(11) 0.49891(12) 0.0314(4) Uani 1 1 d
Se9 Se 0.18678(11) 0.24221(12) 0.77869(13) 0.0345(4) Uani 1 1 d
Se10 Se 0.06277(11) 0.66035(11) 0.19553(14) 0.0374(4) Uani 1 1 d
Se11 Se 0.24927(10) 0.03733(12) 0.51811(13) 0.0368(4) Uani 1 1 d
Se12 Se 0.49433(9) 0.03650(10) 0.02345(12) 0.0280(4) Uani 1 1 d

loop_
_atom_site_aniso_label
_atom_site_aniso_U_11
_atom_site_aniso_U_22
_atom_site_aniso_U_33
_atom_site_aniso_U_23
_atom_site_aniso_U_13
_atom_site_aniso_U_12
Rb1 0.0456(10) 0.0476(11) 0.0489(10) 0.0033(9) -0.0045(9) -0.0023(8)
Rb2 0.0499(10) 0.0362(9) 0.0314(8) -0.0007(8) 0.0018(8) -0.0001(8)
Rb3 0.0405(9) 0.0322(8) 0.0365(8) 0.0002(8) 0.0007(8) 0.0049(7)
Rb4 0.0441(10) 0.0461(11) 0.0518(10) 0.0014(10) -0.0067(10) 0.0000(8)
Ge1 0.0251(9) 0.0153(8) 0.0232(8) 0.0027(7) 0.0001(7) -0.0025(6)
Ge2 0.0240(8) 0.0149(8) 0.0274(8) 0.0002(7) -0.0011(7) -0.0005(7)
Ge3 0.0266(9) 0.0154(7) 0.0234(7) -0.0014(7) 0.0008(7) 0.0007(6)
Ge4 0.0231(8) 0.0187(9) 0.0289(8) 0.0002(7) -0.0005(7) -0.0007(7)
Se1 0.0609(11) 0.0169(8) 0.0323(8) 0.0019(7) -0.0159(8) -0.0118(8)
Se2 0.0417(9) 0.0297(9) 0.0227(7) -0.0033(7) -0.0003(8) 0.0005(7)
Se3 0.0331(10) 0.0318(10) 0.0374(9) -0.0025(7) 0.0093(9) 0.0034(7)
Se4 0.0314(8) 0.0163(8) 0.0566(10) -0.0056(8) -0.0157(8) 0.0035(7)
Se5 0.0308(9) 0.0370(9) 0.0341(9) -0.0071(8) -0.0104(7) 0.0092(7)
Se6 0.0238(8) 0.0245(8) 0.0350(8) 0.0040(7) -0.0055(6) 0.0022(7)
Se7 0.0564(11) 0.0191(8) 0.0319(8) -0.0038(7) 0.0139(8) -0.0120(7)
Se8 0.0443(9) 0.0259(8) 0.0238(7) -0.0050(7) 0.0001(8) -0.0005(7)
Se9 0.0353(10) 0.0317(10) 0.0365(9) -0.0030(7) 0.0117(9) -0.0082(7)
Se10 0.0338(9) 0.0144(8) 0.0641(11) -0.0018(8) 0.0146(9) -0.0013(6)
Se11 0.0284(9) 0.0409(10) 0.0410(9) -0.0056(9) -0.0085(8) 0.0076(7)
Se12 0.0232(8) 0.0247(8) 0.0360(9) -0.0072(7) -0.0055(7) 0.0022(6)

loop_
_atom_type_symbol
_atom_type_description
_atom_type_scat_dispersion_real
_atom_type_scat_dispersion_imag
_atom_type_scat_source
Ge Ge 0.1547 1.8001 'International Tables Vol C Tables 4.2.6.8 and 6.1.1.4'
Se Se -0.0929 2.2259 'International Tables Vol C Tables 4.2.6.8 and 6.1.1.4'
Rb Rb -0.9393 2.9676 'International Tables Vol C Tables 4.2.6.8 and 6.1.1.4'

loop_
_geom_angle_atom_site_label_1
_geom_angle_atom_site_label_2
_geom_angle_atom_site_label_3
_geom_angle
_geom_angle_site_symmetry_1
_geom_angle_site_symmetry_3
Se11 Rb1 Se5 66.02(6) 4_554 3
Se11 Rb1 Se9 92.33(6) 4_554 1_554
Se5 Rb1 Se9 121.31(6) 3 1_554
Se11 Rb1 Se4 110.10(6) 4_554 .
Se5 Rb1 Se4 138.72(6) 3 .
Se9 Rb1 Se4 99.57(6) 1_554 .
Se11 Rb1 Se2 126.11(6) 4_554 3
Se5 Rb1 Se2 60.26(6) 3 3
Se9 Rb1 Se2 111.27(6) 1_554 3
Se4 Rb1 Se2 112.41(6) . 3
Se11 Rb1 Se3 105.60(6) 4_554 .
Se5 Rb1 Se3 74.52(5) 3 .
Se9 Rb1 Se3 160.34(7) 1_554 .
Se4 Rb1 Se3 67.05(6) . .
Se2 Rb1 Se3 64.47(5) 3 .
Se11 Rb1 Se7 72.05(5) 4_554 2_664
Se5 Rb1 Se7 58.91(5) 3 2_664
Se9 Rb1 Se7 62.61(5) 1_554 2_664
Se4 Rb1 Se7 162.16(6) . 2_664
Se2 Rb1 Se7 77.26(5) 3 2_664
Se3 Rb1 Se7 130.27(6) . 2_664
Se11 Rb1 Se2 72.73(5) 4_554 .
Se5 Rb1 Se2 138.59(7) 3 .
Se9 Rb1 Se2 55.66(4) 1_554 .
Se4 Rb1 Se2 60.30(5) . .
Se2 Rb1 Se2 159.70(6) 3 .
Se3 Rb1 Se2 121.73(6) . .
Se7 Rb1 Se2 105.31(5) 2_664 .
Se11 Rb1 Ge3 93.63(5) 4_554 1_554
Se5 Rb1 Ge3 92.12(5) 3 1_554
Se9 Rb1 Ge3 32.72(4) 1_554 1_554
Se4 Rb1 Ge3 128.83(6) . 1_554
Se2 Rb1 Ge3 84.54(5) 3 1_554
Se3 Rb1 Ge3 148.97(6) . 1_554
Se7 Rb1 Ge3 34.61(4) 2_664 1_554
Se2 Rb1 Ge3 86.88(4) . 1_554
Se11 Rb1 Rb3 55.25(5) 4_554 .
Se5 Rb1 Rb3 55.43(4) 3 .
Se9 Rb1 Rb3 146.96(6) 1_554 .
Se4 Rb1 Rb3 87.60(6) . .
Se2 Rb1 Rb3 95.15(5) 3 .
Se3 Rb1 Rb3 50.36(5) . .
Se7 Rb1 Rb3 106.94(6) 2_664 .
Se2 Rb1 Rb3 103.09(5) . .
Ge3 Rb1 Rb3 140.71(6) 1_554 .
Se11 Rb1 Rb2 44.52(4) 4_554 1_554
Se5 Rb1 Rb2 93.86(6) 3 1_554
Se9 Rb1 Rb2 47.81(5) 1_554 1_554
Se4 Rb1 Rb2 111.50(6) . 1_554
Se2 Rb1 Rb2 134.06(6) 3 1_554
Se3 Rb1 Rb2 149.27(6) . 1_554
Se7 Rb1 Rb2 56.84(5) 2_664 1_554
Se2 Rb1 Rb2 51.68(4) . 1_554
Ge3 Rb1 Rb2 57.28(4) 1_554 1_554
Rb3 Rb1 Rb2 99.50(6) . 1_554
Se11 Rb1 Rb2 141.33(6) 4_554 4_544
Se5 Rb1 Rb2 110.62(5) 3 4_544
Se9 Rb1 Rb2 117.85(6) 1_554 4_544
Se4 Rb1 Rb2 45.21(4) . 4_544
Se2 Rb1 Rb2 67.22(4) 3 4_544
Se3 Rb1 Rb2 42.50(4) . 4_544
Se7 Rb1 Rb2 141.89(6) 2_664 4_544
Se2 Rb1 Rb2 103.52(5) . 4_544
Ge3 Rb1 Rb2 124.92(6) 1_554 4_544
Rb3 Rb1 Rb2 90.04(6) . 4_544
Rb2 Rb1 Rb2 154.80(4) 1_554 4_544
Se11 Rb2 Se12 68.56(6) 4 3_456
Se11 Rb2 Se3 89.97(6) 4 4
Se12 Rb2 Se3 91.58(5) 3_456 4
Se11 Rb2 Se9 92.35(6) 4 .
Se12 Rb2 Se9 91.69(5) 3_456 .
Se3 Rb2 Se9 176.51(6) 4 .
Se11 Rb2 Se6 118.56(7) 4 .
Se12 Rb2 Se6 164.83(7) 3_456 .
Se3 Rb2 Se6 101.49(5) 4 .
Se9 Rb2 Se6 75.10(5) . .
Se11 Rb2 Se10 138.44(6) 4 2_565
Se12 Rb2 Se10 76.22(6) 3_456 2_565
Se3 Rb2 Se10 112.83(6) 4 2_565
Se9 Rb2 Se10 66.86(6) . 2_565
Se6 Rb2 Se10 91.47(6) . 2_565
Se11 Rb2 Se4 72.72(6) 4 4
Se12 Rb2 Se4 135.30(6) 3_456 4
Se3 Rb2 Se4 66.65(6) 4 4
Se9 Rb2 Se4 111.59(6) . 4
Se6 Rb2 Se4 58.50(5) . 4
Se10 Rb2 Se4 147.52(7) 2_565 4
Se11 Rb2 Se12 162.73(7) 4 4
Se12 Rb2 Se12 118.55(6) 3_456 4
Se3 Rb2 Se12 74.57(5) 4 4
Se9 Rb2 Se12 102.77(5) . 4
Se6 Rb2 Se12 58.99(5) . 4
Se10 Rb2 Se12 57.25(4) 2_565 4
Se4 Rb2 Se12 93.70(6) 4 4
Se11 Rb2 Se2 74.15(5) 4 1_556
Se12 Rb2 Se2 35.79(4) 3_456 1_556
Se3 Rb2 Se2 127.35(6) 4 1_556
Se9 Rb2 Se2 55.91(5) . 1_556
Se6 Rb2 Se2 130.42(6) . 1_556
Se10 Rb2 Se2 64.36(5) 2_565 1_556
Se4 Rb2 Se2 143.88(6) 4 1_556
Se12 Rb2 Se2 121.33(6) 4 1_556
Se11 Rb2 Ge4 33.21(4) 4 1_556
Se12 Rb2 Ge4 35.59(4) 3_456 1_556
Se3 Rb2 Ge4 87.83(5) 4 1_556
Se9 Rb2 Ge4 95.54(5) . 1_556
Se6 Rb2 Ge4 151.04(6) . 1_556
Se10 Rb2 Ge4 110.26(5) 2_565 1_556
Se4 Rb2 Ge4 102.21(5) 4 1_556
Se12 Rb2 Ge4 149.35(6) 4 1_556
Se2 Rb2 Ge4 52.15(4) 1_556 1_556
Se11 Rb2 Rb1 45.49(5) 4 1_556
Se12 Rb2 Rb1 75.47(5) 3_456 1_556
Se3 Rb2 Rb1 135.42(5) 4 1_556
Se9 Rb2 Rb1 46.85(4) . 1_556
Se6 Rb2 Rb1 99.80(6) . 1_556
Se10 Rb2 Rb1 105.24(6) 2_565 1_556
Se4 Rb2 Rb1 92.90(6) 4 1_556
Se12 Rb2 Rb1 148.85(6) 4 1_556
Se2 Rb2 Rb1 52.87(5) 1_556 1_556
Ge4 Rb2 Rb1 56.98(4) 1_556 1_556
Se11 Rb2 Rb1 108.19(6) 4 4
Se12 Rb2 Rb1 135.75(6) 3_456 4
Se3 Rb2 Rb1 44.40(4) 4 4
Se9 Rb2 Rb1 132.23(5) . 4
Se6 Rb2 Rb1 57.14(4) . 4
Se10 Rb2 Rb1 112.36(5) 2_565 4
Se4 Rb2 Rb1 42.76(4) 4 4
Se12 Rb2 Rb1 55.23(4) 4 4
Se2 Rb2 Rb1 170.45(5) 1_556 4
Ge4 Rb2 Rb1 125.20(6) 1_556 4
Rb1 Rb2 Rb1 135.33(4) 1_556 4
Se9 Rb3 Se3 178.72(7) 4_554 .
Se9 Rb3 Se5 88.38(5) 4_554 4
Se3 Rb3 Se5 91.55(5) . 4
Se9 Rb3 Se7 83.53(6) 4_554 .
Se3 Rb3 Se7 97.54(6) . .
Se5 Rb3 Se7 60.33(5) 4 .
Se9 Rb3 Se6 88.41(5) 4_554 .
Se3 Rb3 Se6 90.41(5) . .
Se5 Rb3 Se6 65.08(6) 4 .
Se7 Rb3 Se6 124.93(6) . .
Se9 Rb3 Se1 94.90(6) 4_554 .
Se3 Rb3 Se1 84.11(6) . .
Se5 Rb3 Se1 126.29(6) 4 .
Se7 Rb3 Se1 173.24(6) . .
Se6 Rb3 Se1 61.47(5) . .
Se9 Rb3 Se11 75.01(5) 4_554 4_554
Se3 Rb3 Se11 105.19(6) . 4_554
Se5 Rb3 Se11 162.22(7) 4 4_554
Se7 Rb3 Se11 110.49(6) . 4_554
Se6 Rb3 Se11 119.64(6) . 4_554
Se1 Rb3 Se11 62.79(5) . 4_554
Se9 Rb3 Se5 106.28(6) 4_554 3
Se3 Rb3 Se5 74.86(5) . 3
Se5 Rb3 Se5 118.66(6) 4 3
Se7 Rb3 Se5 62.76(4) . 3
Se6 Rb3 Se5 164.64(7) . 3
Se1 Rb3 Se5 111.65(6) . 3
Se11 Rb3 Se5 61.92(5) 4_554 3
Se9 Rb3 Se8 123.56(6) 4_554 .
Se3 Rb3 Se8 55.24(5) . .
Se5 Rb3 Se8 71.94(5) 4 .
Se7 Rb3 Se8 124.34(6) . .
Se6 Rb3 Se8 35.20(4) . .
Se1 Rb3 Se8 61.89(4) . .
Se11 Rb3 Se8 122.58(6) 4_554 .
Se5 Rb3 Se8 129.78(6) 3 .
Se9 Rb3 Ge2 107.18(5) 4_554 3
Se3 Rb3 Ge2 74.09(4) . 3
Se5 Rb3 Ge2 86.41(6) 4 3
Se7 Rb3 Ge2 34.50(4) . 3
Se6 Rb3 Ge2 147.37(5) . 3
Se1 Rb3 Ge2 141.42(6) . 3
Se11 Rb3 Ge2 92.39(6) 4_554 3
Se5 Rb3 Ge2 32.26(3) 3 3
Se8 Rb3 Ge2 122.98(5) . 3
Se9 Rb3 Rb1 125.32(6) 4_554 .
Se3 Rb3 Rb1 54.90(5) . .
Se5 Rb3 Rb1 145.77(6) 4 .
Se7 Rb3 Rb1 112.64(5) . .
Se6 Rb3 Rb1 116.13(6) . .
Se1 Rb3 Rb1 63.00(4) . .
Se11 Rb3 Rb1 50.31(5) 4_554 .
Se5 Rb3 Rb1 51.59(4) 3 .
Se8 Rb3 Rb1 90.85(6) . .
Ge2 Rb3 Rb1 78.43(5) 3 .
Se9 Rb3 Rb4 56.05(5) 4_554 4_554
Se3 Rb3 Rb4 125.07(6) . 4_554
Se5 Rb3 Rb4 115.03(6) 4 4_554
Se7 Rb3 Rb4 62.97(5) . 4_554
Se6 Rb3 Rb4 143.84(6) . 4_554
Se1 Rb3 Rb4 110.73(5) . 4_554
Se11 Rb3 Rb4 50.07(4) 4_554 4_554
Se5 Rb3 Rb4 50.29(5) 3 4_554
Se8 Rb3 Rb4 172.55(5) . 4_554
Ge2 Rb3 Rb4 61.68(4) 3 4_554
Rb1 Rb3 Rb4 84.40(6) . 4_554
Se11 Rb4 Se5 66.84(6) . 2
Se11 Rb4 Se10 138.54(7) . 2_565
Se5 Rb4 Se10 109.34(6) 2 2_565
Se11 Rb4 Se3 124.71(7) . 3_455
Se5 Rb4 Se3 90.97(5) 2 3_455
Se10 Rb4 Se3 96.01(6) 2_565 3_455
Se11 Rb4 Se8 64.64(6) . .
Se5 Rb4 Se8 131.42(6) 2 .
Se10 Rb4 Se8 108.10(6) 2_565 .
Se3 Rb4 Se8 114.61(6) 3_455 .
Se11 Rb4 Se9 73.98(5) . .
Se5 Rb4 Se9 104.79(6) 2 .
Se10 Rb4 Se9 67.18(6) 2_565 .
Se3 Rb4 Se9 159.84(6) 3_455 .
Se8 Rb4 Se9 63.80(5) . .
Se11 Rb4 Se4 68.20(5) . .
Se5 Rb4 Se4 90.19(5) 2 .
Se10 Rb4 Se4 151.17(6) 2_565 .
Se3 Rb4 Se4 61.66(6) 3_455 .
Se8 Rb4 Se4 70.06(5) . .
Se9 Rb4 Se4 129.35(6) . .
Se11 Rb4 Se8 137.46(7) . 3_455
Se5 Rb4 Se8 70.66(4) 2 3_455
Se10 Rb4 Se8 59.66(5) 2_565 3_455
Se3 Rb4 Se8 53.43(4) 3_455 3_455
Se8 Rb4 Se8 157.54(6) . 3_455
Se9 Rb4 Se8 119.83(6) . 3_455
Se4 Rb4 Se8 110.81(5) . 3_455
Se11 Rb4 Ge1 101.77(6) . .
Se5 Rb4 Ge1 103.71(6) 2 .
Se10 Rb4 Ge1 118.52(6) 2_565 .
Se3 Rb4 Ge1 32.86(4) 3_455 .
Se8 Rb4 Ge1 84.04(5) . .
Se9 Rb4 Ge1 146.44(6) . .
Se4 Rb4 Ge1 33.57(4) . .
Se8 Rb4 Ge1 86.29(4) 3_455 .
Se11 Rb4 Rb3 55.07(5) . 4_545
Se5 Rb4 Rb3 55.57(5) 2 4_545
Se10 Rb4 Rb3 87.72(6) 2_565 4_545
Se3 Rb4 Rb3 145.20(6) 3_455 4_545
Se8 Rb4 Rb3 96.73(5) . 4_545
Se9 Rb4 Rb3 49.27(5) . 4_545
Se4 Rb4 Rb3 121.09(6) . 4_545
Se8 Rb4 Rb3 101.20(5) 3_455 4_545
Ge1 Rb4 Rb3 152.27(6) . 4_545
Se11 Rb4 Rb3 95.67(6) . 3_455
Se5 Rb4 Rb3 46.08(4) 2 3_455
Se10 Rb4 Rb3 110.59(6) 2_565 3_455
Se3 Rb4 Rb3 45.01(4) 3_455 3_455
Se8 Rb4 Rb3 137.60(6) . 3_455
Se9 Rb4 Rb3 149.86(6) . 3_455
Se4 Rb4 Rb3 67.72(5) . 3_455
Se8 Rb4 Rb3 51.01(4) 3_455 3_455
Ge1 Rb4 Rb3 62.66(4) . 3_455
Rb3 Rb4 Rb3 101.42(5) 4_545 3_455
Se11 Rb4 Rb2 110.91(6) . .
Se5 Rb4 Rb2 138.85(6) 2 .
Se10 Rb4 Rb2 43.39(4) 2_565 .
Se3 Rb4 Rb2 117.66(6) 3_455 .
Se8 Rb4 Rb2 64.96(4) . .
Se9 Rb4 Rb2 42.39(4) . .
Se4 Rb4 Rb2 128.53(5) . .
Se8 Rb4 Rb2 101.95(5) 3_455 .
Ge1 Rb4 Rb2 116.41(5) . .
Rb3 Rb4 Rb2 88.39(6) 4_545 .
Rb3 Rb4 Rb2 152.37(5) 3_455 .
Se3 Ge1 Se4 118.13(9) 3_455 .
Se3 Ge1 Se1 110.47(9) 3_455 .
Se4 Ge1 Se1 95.25(9) . .
Se3 Ge1 Se2 115.41(9) 3_455 .
Se4 Ge1 Se2 108.25(8) . .
Se1 Ge1 Se2 107.05(8) . .
Se3 Ge1 Rb4 60.13(6) 3_455 .
Se4 Ge1 Rb4 72.56(6) . .
Se1 Ge1 Rb4 78.35(6) . .
Se2 Ge1 Rb4 174.30(7) . .
Se5 Ge2 Se4 116.63(9) . .
Se5 Ge2 Se7 114.36(9) . 3_455
Se4 Ge2 Se7 104.83(9) . 3_455
Se5 Ge2 Se6 115.55(9) . 4_544
Se4 Ge2 Se6 99.78(8) . 4_544
Se7 Ge2 Se6 103.81(8) 3_455 4_544
Se5 Ge2 Rb3 64.31(7) . 3_455
Se4 Ge2 Rb3 98.62(7) . 3_455
Se7 Ge2 Rb3 60.94(6) 3_455 3_455
Se6 Ge2 Rb3 158.74(7) 4_544 3_455
Se9 Ge3 Se10 120.43(9) . 4_545
Se9 Ge3 Se7 111.48(8) . 2_665
Se10 Ge3 Se7 94.05(9) 4_545 2_665
Se9 Ge3 Se8 115.06(9) . .
Se10 Ge3 Se8 107.34(8) 4_545 .
Se7 Ge3 Se8 105.73(8) 2_665 .
Se9 Ge3 Rb1 59.73(6) . 1_556
Se10 Ge3 Rb1 89.68(7) 4_545 1_556
Se7 Ge3 Rb1 63.96(6) 2_665 1_556
Se8 Ge3 Rb1 161.14(7) . 1_556
Se11 Ge4 Se1 114.72(9) 4_554 .
Se11 Ge4 Se10 117.19(9) 4_554 .
Se1 Ge4 Se10 104.71(9) . .
Se11 Ge4 Se12 116.37(9) 4_554 3_455
Se1 Ge4 Se12 103.46(8) . 3_455
Se10 Ge4 Se12 98.14(8) . 3_455
Se11 Ge4 Rb2 57.35(6) 4_554 1_554
Se1 Ge4 Rb2 135.54(7) . 1_554
Se10 Ge4 Rb2 117.69(7) . 1_554
Se12 Ge4 Rb2 59.60(5) 3_455 1_554
Ge4 Se1 Ge1 100.08(8) . .
Ge4 Se1 Rb3 84.34(6) . .
Ge1 Se1 Rb3 138.94(8) . .
Se12 Se2 Ge1 94.15(7) 3_455 .
Se12 Se2 Rb1 93.08(7) 3_455 3_455
Ge1 Se2 Rb1 88.73(6) . 3_455
Se12 Se2 Rb2 61.87(6) 3_455 1_554
Ge1 Se2 Rb2 136.64(7) . 1_554
Rb1 Se2 Rb2 125.47(6) 3_455 1_554
Se12 Se2 Rb1 108.59(7) 3_455 .
Ge1 Se2 Rb1 79.87(6) . .
Rb1 Se2 Rb1 156.06(5) 3_455 .
Rb2 Se2 Rb1 75.45(5) 1_554 .
Ge1 Se3 Rb3 110.43(7) 3 .
Ge1 Se3 Rb4 87.00(8) 3 3
Rb3 Se3 Rb4 88.68(5) . 3
Ge1 Se3 Rb2 93.59(7) 3 4_544
Rb3 Se3 Rb2 152.43(7) . 4_544
Rb4 Se3 Rb2 106.45(6) 3 4_544
Ge1 Se3 Rb1 88.73(8) 3 .
Rb3 Se3 Rb1 74.74(5) . .
Rb4 Se3 Rb1 160.20(6) 3 .
Rb2 Se3 Rb1 93.11(5) 4_544 .
Ge2 Se4 Ge1 101.86(8) . .
Ge2 Se4 Rb1 107.04(8) . .
Ge1 Se4 Rb1 90.21(7) . .
Ge2 Se4 Rb2 85.26(7) . 4_544
Ge1 Se4 Rb2 171.55(8) . 4_544
Rb1 Se4 Rb2 92.03(6) . 4_544
Ge2 Se4 Rb4 113.60(7) . .
Ge1 Se4 Rb4 73.87(6) . .
Rb1 Se4 Rb4 138.48(6) . .
Rb2 Se4 Rb4 99.21(6) 4_544 .
Ge2 Se5 Rb4 97.02(7) . 2_554
Ge2 Se5 Rb3 92.43(8) . 4_544
Rb4 Se5 Rb3 88.56(6) 2_554 4_544
Ge2 Se5 Rb1 134.80(8) . 3_455
Rb4 Se5 Rb1 112.14(7) 2_554 3_455
Rb3 Se5 Rb1 120.91(6) 4_544 3_455
Ge2 Se5 Rb3 83.43(7) . 3_455
Rb4 Se5 Rb3 74.14(5) 2_554 3_455
Rb3 Se5 Rb3 161.50(5) 4_544 3_455
Rb1 Se5 Rb3 72.99(5) 3_455 3_455
Se8 Se6 Ge2 96.26(8) . 4
Se8 Se6 Rb2 113.63(7) . .
Ge2 Se6 Rb2 87.26(7) 4 .
Se8 Se6 Rb3 78.68(6) . .
Ge2 Se6 Rb3 86.62(7) 4 .
Rb2 Se6 Rb3 166.81(6) . .
Ge2 Se7 Ge3 100.35(8) 3 2_664
Ge2 Se7 Rb3 84.56(6) 3 .
Ge3 Se7 Rb3 141.50(8) 2_664 .
Ge2 Se7 Rb1 148.35(8) 3 2_665
Ge3 Se7 Rb1 81.43(7) 2_664 2_665
Rb3 Se7 Rb1 113.79(6) . 2_665
Se6 Se8 Ge3 94.97(7) . .
Se6 Se8 Rb4 95.75(7) . .
Ge3 Se8 Rb4 89.34(7) . .
Se6 Se8 Rb3 66.12(6) . .
Ge3 Se8 Rb3 140.70(7) . .
Rb4 Se8 Rb3 125.10(6) . .
Se6 Se8 Rb4 109.47(7) . 3
Ge3 Se8 Rb4 79.70(6) . 3
Rb4 Se8 Rb4 153.16(5) . 3
Rb3 Se8 Rb4 75.43(5) . 3
Ge3 Se9 Rb3 112.59(7) . 4_545
Ge3 Se9 Rb1 87.55(8) . 1_556
Rb3 Se9 Rb1 108.77(6) 4_545 1_556
Ge3 Se9 Rb2 93.29(7) . .
Rb3 Se9 Rb2 150.50(7) 4_545 .
Rb1 Se9 Rb2 85.33(5) 1_556 .
Ge3 Se9 Rb4 87.72(8) . .
Rb3 Se9 Rb4 74.68(5) 4_545 .
Rb1 Se9 Rb4 174.97(6) 1_556 .
Rb2 Se9 Rb4 93.24(5) . .
Ge4 Se10 Ge3 101.63(8) . 4_554
Ge4 Se10 Rb4 113.02(8) . 2_564
Ge3 Se10 Rb4 92.78(8) 4_554 2_564
Ge4 Se10 Rb2 86.40(7) . 2_564
Ge3 Se10 Rb2 165.02(8) 4_554 2_564
Rb4 Se10 Rb2 95.69(6) 2_564 2_564
Ge4 Se11 Rb2 89.44(7) 4_545 4_544
Ge4 Se11 Rb4 135.93(8) 4_545 .
Rb2 Se11 Rb4 119.33(6) 4_544 .
Ge4 Se11 Rb1 96.10(7) 4_545 4_545
Rb2 Se11 Rb1 89.98(6) 4_544 4_545
Rb4 Se11 Rb1 114.97(7) . 4_545
Ge4 Se11 Rb3 85.19(7) 4_545 4_545
Rb2 Se11 Rb3 162.83(6) 4_544 4_545
Rb4 Se11 Rb3 74.86(5) . 4_545
Rb1 Se11 Rb3 74.44(5) 4_545 4_545
Se2 Se12 Ge4 96.97(8) 3 3
Se2 Se12 Rb2 82.35(7) 3 3_554
Ge4 Se12 Rb2 84.81(7) 3 3_554
Se2 Se12 Rb2 112.10(7) 3 4_544
Ge4 Se12 Rb2 85.22(7) 3 4_544
Rb2 Se12 Rb2 163.36(5) 3_554 4_544

loop_
_geom_bond_atom_site_label_1
_geom_bond_atom_site_label_2
_geom_bond_distance
_geom_bond_site_symmetry_2
Rb1 Se11 3.513(3) 4_554
Rb1 Se5 3.603(3) 3
Rb1 Se9 3.605(3) 1_554
Rb1 Se4 3.616(3) .
Rb1 Se2 3.634(3) 3
Rb1 Se3 3.729(3) .
Rb1 Se7 3.790(3) 2_664
Rb1 Se2 4.057(3) .
Rb1 Ge3 4.171(3) 1_554
Rb1 Rb3 4.397(3) .
Rb1 Rb2 4.925(3) 1_554
Rb1 Rb2 5.323(3) 4_544
Rb2 Se11 3.454(3) 4
Rb2 Se12 3.552(3) 3_456
Rb2 Se3 3.601(3) 4
Rb2 Se9 3.662(3) .
Rb2 Se6 3.680(3) .
Rb2 Se10 3.744(3) 2_565
Rb2 Se4 3.780(3) 4
Rb2 Se12 3.782(3) 4
Rb2 Se2 3.992(3) 1_556
Rb2 Ge4 4.102(3) 1_556
Rb2 Rb1 4.925(3) 1_556
Rb2 Rb1 5.323(3) 4
Rb3 Se9 3.469(3) 4_554
Rb3 Se3 3.510(3) .
Rb3 Se5 3.575(3) 4
Rb3 Se7 3.665(3) .
Rb3 Se6 3.716(3) .
Rb3 Se1 3.717(3) .
Rb3 Se11 3.751(3) 4_554
Rb3 Se5 3.786(3) 3
Rb3 Se8 3.985(3) .
Rb3 Ge2 4.174(3) 3
Rb3 Rb4 4.416(3) 4_554
Rb4 Se11 3.508(3) .
Rb4 Se5 3.531(3) 2
Rb4 Se10 3.569(3) 2_565
Rb4 Se3 3.589(3) 3_455
Rb4 Se8 3.640(3) .
Rb4 Se9 3.798(3) .
Rb4 Se4 4.104(3) .
Rb4 Se8 4.124(3) 3_455
Rb4 Ge1 4.133(3) .
Rb4 Rb3 4.416(3) 4_545
Rb4 Rb3 4.962(3) 3_455
Ge1 Se3 2.246(2) 3_455
Ge1 Se4 2.379(2) .
Ge1 Se1 2.394(2) .
Ge1 Se2 2.400(2) .
Ge2 Se5 2.243(2) .
Ge2 Se4 2.373(2) .
Ge2 Se7 2.375(2) 3_455
Ge2 Se6 2.394(2) 4_544
Ge2 Rb3 4.174(3) 3_455
Ge3 Se9 2.256(2) .
Ge3 Se10 2.383(2) 4_545
Ge3 Se7 2.396(2) 2_665
Ge3 Se8 2.404(2) .
Ge3 Rb1 4.171(3) 1_556
Ge4 Se11 2.247(2) 4_554
Ge4 Se1 2.372(2) .
Ge4 Se10 2.376(2) .
Ge4 Se12 2.397(2) 3_455
Ge4 Rb2 4.102(3) 1_554
Se2 Se12 2.356(2) 3_455
Se2 Rb1 3.634(3) 3_455
Se2 Rb2 3.992(3) 1_554
Se3 Ge1 2.246(2) 3
Se3 Rb4 3.589(3) 3
Se3 Rb2 3.601(3) 4_544
Se4 Rb2 3.780(3) 4_544
Se5 Rb4 3.531(3) 2_554
Se5 Rb3 3.575(3) 4_544
Se5 Rb1 3.603(3) 3_455
Se5 Rb3 3.786(3) 3_455
Se6 Se8 2.343(2) .
Se6 Ge2 2.394(2) 4
Se7 Ge2 2.375(2) 3
Se7 Ge3 2.396(2) 2_664
Se7 Rb1 3.790(3) 2_665
Se8 Rb4 4.124(3) 3
Se9 Rb3 3.469(3) 4_545
Se9 Rb1 3.605(3) 1_556
Se10 Ge3 2.383(2) 4_554
Se10 Rb4 3.569(3) 2_564
Se10 Rb2 3.744(3) 2_564
Se11 Ge4 2.247(2) 4_545
Se11 Rb2 3.454(3) 4_544
Se11 Rb1 3.513(3) 4_545
Se11 Rb3 3.751(3) 4_545
Se12 Se2 2.356(2) 3
Se12 Ge4 2.397(2) 3
Se12 Rb2 3.552(3) 3_554
Se12 Rb2 3.782(3) 4_544
